data_7133892
loop_
_publ_author_name
'Clark, Ella F.'
'Dunstan, Estelle'
'Kociok-K&#xf6;hn, Gabriele'
'Buchard, Antoine'

_publ_section_title
;
 Aminophosphonium organocatalysts for the ring-opening copolymerisation of
 epoxide and cyclic anhydride.
;
_journal_issue 89
_journal_name_full 'Chemical communications (Cambridge, England)'
_journal_page_first 13067
_journal_page_last 13070
_journal_paper_doi 10.1039/d4cc03947e
_journal_volume 60
_journal_year 2024
_chemical_formula_moiety 'C25 H23 N P, Br'
_chemical_formula_sum 'C25 H23 Br N P'
_chemical_formula_weight 448.32
_space_group_crystal_system orthorhombic
_space_group_IT_number 61
_space_group_name_Hall '-P 2ac 2ab'
_space_group_name_H-M_alt 'P b c a'
_atom_sites_solution_hydrogens mixed
_atom_sites_solution_primary dual
_audit_creation_method SHELXL-2019/3
_audit_update_record
;
2024-07-31 deposited with the CCDC.	2024-10-15 downloaded from the CCDC.
;
_cell_angle_alpha 90
_cell_angle_beta 90
_cell_angle_gamma 90
_cell_formula_units_Z 8
_cell_length_a 11.1188(4)
_cell_length_b 18.1495(6)
_cell_length_c 21.2078(7)
_cell_measurement_reflns_used 7411
_cell_measurement_temperature 150(2)
_cell_measurement_theta_max 29.1730
_cell_measurement_theta_min 3.5590
_cell_volume 4279.7(3)
_computing_cell_refinement 'CrysAlisPro 1.171.42.49 (Rigaku OD, 2022)'
_computing_data_collection 'CrysAlisPro 1.171.42.49 (Rigaku OD, 2022)'
_computing_data_reduction 'CrysAlisPro 1.171.42.49 (Rigaku OD, 2022)'
_computing_molecular_graphics 'ORTEP3 for Windows - Farrugia, L. J. J. Appl. Crystallogr. 1997, 30, 565'
_computing_publication_material
;
 'WinGX publication routines, Farrugia, 
 L. J., J. Appl. Crystallogr., 1999, 32, 837-838
;
_computing_structure_refinement
;
 SHELXL-2019/2 (Sheldrick, 2019)
 Sheldrick GM (2008) Acta Crystallogr A64:112--122 and 
 C. B. H\"ubschle, G. M. Sheldrick and B. Dittrich
 ShelXle: a Qt graphical user interface for SHELXL
 J. Appl. Cryst., 44, (2011) 1281-1284.
;
_computing_structure_solution 'SHELXT 2018/2 (Sheldrick, 2018)'
_diffrn_ambient_environment N~2~
_diffrn_ambient_temperature 149.9(7)
_diffrn_detector 'CCD plate'
_diffrn_detector_area_resol_mean 8.0734
_diffrn_detector_type EosS2
_diffrn_measured_fraction_theta_full 0.998
_diffrn_measured_fraction_theta_max 0.926
_diffrn_measurement_device 'four-circle diffractometer'
_diffrn_measurement_device_type 'New Xcalibur, EosS2'
_diffrn_measurement_method '\w scans'
_diffrn_radiation_monochromator graphite
_diffrn_radiation_probe x-ray
_diffrn_radiation_type 'Mo K\a'
_diffrn_radiation_wavelength 0.71073
_diffrn_reflns_av_R_equivalents 0.0507
_diffrn_reflns_av_unetI/netI 0.0441
_diffrn_reflns_Laue_measured_fraction_full 0.998
_diffrn_reflns_Laue_measured_fraction_max 0.926
_diffrn_reflns_limit_h_max 14
_diffrn_reflns_limit_h_min -13
_diffrn_reflns_limit_k_max 25
_diffrn_reflns_limit_k_min -23
_diffrn_reflns_limit_l_max 29
_diffrn_reflns_limit_l_min -29
_diffrn_reflns_number 38624
_diffrn_reflns_point_group_measured_fraction_full 0.998
_diffrn_reflns_point_group_measured_fraction_max 0.926
_diffrn_reflns_theta_full 25.242
_diffrn_reflns_theta_max 30.402
_diffrn_reflns_theta_min 2.954
_diffrn_source 'fine-focus sealed X-ray tube'
_diffrn_source_type 'Enhance (Mo) X-ray Source'
_exptl_absorpt_coefficient_mu 2.006
_exptl_absorpt_correction_T_max 1.00000
_exptl_absorpt_correction_T_min 0.79427
_exptl_absorpt_correction_type multi-scan
_exptl_absorpt_process_details
;
CrysAlisPro 1.171.42.49 (Rigaku Oxford Diffraction, 2022)
Empirical absorption correction using spherical harmonics,
implemented in SCALE3 ABSPACK scaling algorithm.
;
_exptl_crystal_colour colourless
_exptl_crystal_density_diffrn 1.392
_exptl_crystal_description block
_exptl_crystal_F_000 1840
_exptl_crystal_size_max 0.520
_exptl_crystal_size_mid 0.450
_exptl_crystal_size_min 0.210
_refine_diff_density_max 0.432
_refine_diff_density_min -0.388
_refine_diff_density_rms 0.078
_refine_ls_extinction_method none
_refine_ls_goodness_of_fit_ref 1.015
_refine_ls_hydrogen_treatment mixed
_refine_ls_matrix_type full
_refine_ls_number_parameters 257
_refine_ls_number_reflns 5981
_refine_ls_number_restraints 0
_refine_ls_restrained_S_all 1.015
_refine_ls_R_factor_all 0.0717
_refine_ls_R_factor_gt 0.0397
_refine_ls_shift/su_max 0.000
_refine_ls_shift/su_mean 0.000
_refine_ls_structure_factor_coef Fsqd
_refine_ls_weighting_details 'w=1/[\s^2^(Fo^2^)+(0.0263P)^2^+3.5162P] where P=(Fo^2^+2Fc^2^)/3'
_refine_ls_weighting_scheme calc
_refine_ls_wR_factor_gt 0.0710
_refine_ls_wR_factor_ref 0.0810
_reflns_Friedel_coverage 0.000
_reflns_number_gt 4300
_reflns_number_total 5981
_reflns_threshold_expression 'I > 2\s(I)'
_cod_data_source_file d4cc03947e2.cif
_cod_data_source_block e23ab4
_cod_depositor_comments 'Adding full bibliography for 7133891--7133892.cif.'
_cod_database_code 7133892
_shelx_shelxl_version_number 2019/3
_shelx_space_group_comment
;
The symmetry employed for this shelxl refinement is uniquely defined
by the following loop, which should always be used as a source of
symmetry information in preference to the above space-group names.
They are only intended as comments.
;
_shelx_estimated_absorpt_t_min 0.422
_shelx_estimated_absorpt_t_max 0.678
_oxdiff_exptl_absorpt_empirical_full_min 0.824
_oxdiff_exptl_absorpt_empirical_full_max 1.299
_oxdiff_exptl_absorpt_empirical_details
;
Empirical correction (ABSPACK) includes:
- Absorption correction using spherical harmonics
- Frame scaling
;

loop_
_space_group_symop_operation_xyz
'x, y, z'
'-x+1/2, -y, z+1/2'
'-x, y+1/2, -z+1/2'
'x+1/2, -y+1/2, -z'
'-x, -y, -z'
'x-1/2, y, -z-1/2'
'x, -y-1/2, z-1/2'
'-x-1/2, y-1/2, z'

loop_
_atom_site_label
_atom_site_type_symbol
_atom_site_fract_x
_atom_site_fract_y
_atom_site_fract_z
_atom_site_U_iso_or_equiv
_atom_site_adp_type
_atom_site_occupancy
_atom_site_site_symmetry_order
_atom_site_calc_flag
_atom_site_refinement_flags_posn
_atom_site_refinement_flags_adp
_atom_site_refinement_flags_occupancy
_atom_site_disorder_assembly
_atom_site_disorder_group
P P 0.63823(4) 0.36811(3) 0.66510(2) 0.01522(11) Uani 1 1 d . . . . .
C1 C 0.76256(17) 0.38069(10) 0.61212(9) 0.0167(4) Uani 1 1 d . . . . .
C2 C 0.85449(18) 0.32824(12) 0.61050(11) 0.0219(4) Uani 1 1 d . . . . .
H2 H 0.853314 0.287843 0.638981 0.026 Uiso 1 1 calc R U . . .
C3 C 0.94742(19) 0.33515(12) 0.56733(11) 0.0265(5) Uani 1 1 d . . . . .
H3 H 1.010694 0.299981 0.566802 0.032 Uiso 1 1 calc R U . . .
C4 C 0.94824(19) 0.39305(12) 0.52508(11) 0.0252(5) Uani 1 1 d . . . . .
H4 H 1.011157 0.397110 0.494971 0.030 Uiso 1 1 calc R U . . .
C5 C 0.85754(19) 0.44509(12) 0.52658(10) 0.0242(5) Uani 1 1 d . . . . .
H5 H 0.858995 0.485044 0.497653 0.029 Uiso 1 1 calc R U . . .
C6 C 0.76446(19) 0.43966(11) 0.56984(10) 0.0211(4) Uani 1 1 d . . . . .
H6 H 0.702549 0.475714 0.570701 0.025 Uiso 1 1 calc R U . . .
C7 C 0.50466(17) 0.37387(11) 0.61805(9) 0.0170(4) Uani 1 1 d . . . . .
C8 C 0.48959(19) 0.32501(12) 0.56791(10) 0.0222(5) Uani 1 1 d . . . . .
H8 H 0.548345 0.288200 0.559828 0.027 Uiso 1 1 calc R U . . .
C9 C 0.3889(2) 0.33038(12) 0.53004(11) 0.0248(5) Uani 1 1 d . . . . .
H9 H 0.377941 0.296820 0.496146 0.030 Uiso 1 1 calc R U . . .
C10 C 0.3040(2) 0.38438(14) 0.54132(11) 0.0312(5) Uani 1 1 d . . . . .
H10 H 0.235252 0.388180 0.514917 0.037 Uiso 1 1 calc R U . . .
C11 C 0.3188(2) 0.43251(16) 0.59056(13) 0.0434(7) Uani 1 1 d . . . . .
H11 H 0.259803 0.469292 0.598209 0.052 Uiso 1 1 calc R U . . .
C12 C 0.4192(2) 0.42804(14) 0.62937(11) 0.0323(6) Uani 1 1 d . . . . .
H12 H 0.429307 0.461682 0.663280 0.039 Uiso 1 1 calc R U . . .
C13 C 0.63552(17) 0.43755(11) 0.72449(9) 0.0168(4) Uani 1 1 d . . . . .
C14 C 0.70867(18) 0.49966(11) 0.72126(10) 0.0210(4) Uani 1 1 d . . . . .
H14 H 0.766012 0.504637 0.688327 0.025 Uiso 1 1 calc R U . . .
C15 C 0.6969(2) 0.55431(12) 0.76672(11) 0.0272(5) Uani 1 1 d . . . . .
H15 H 0.747845 0.596303 0.765242 0.033 Uiso 1 1 calc R U . . .
C16 C 0.6123(2) 0.54837(12) 0.81394(11) 0.0257(5) Uani 1 1 d . . . . .
H16 H 0.603251 0.586839 0.843933 0.031 Uiso 1 1 calc R U . . .
C17 C 0.54041(19) 0.48599(13) 0.81753(10) 0.0252(5) Uani 1 1 d . . . . .
H17 H 0.482880 0.481517 0.850426 0.030 Uiso 1 1 calc R U . . .
C18 C 0.55212(18) 0.43050(12) 0.77354(10) 0.0229(5) Uani 1 1 d . . . . .
H18 H 0.503652 0.387537 0.776539 0.028 Uiso 1 1 calc R U . . .
N1 N 0.63800(16) 0.28880(10) 0.70090(9) 0.0192(4) Uani 1 1 d . . . . .
H1 H 0.629(2) 0.2543(14) 0.6767(11) 0.027(7) Uiso 1 1 d . . . . .
C19 C 0.72183(19) 0.27234(12) 0.75267(10) 0.0227(5) Uani 1 1 d . . . . .
H19A H 0.752324 0.319272 0.770296 0.027 Uiso 1 1 calc R U . . .
H19B H 0.791440 0.244831 0.735555 0.027 Uiso 1 1 calc R U . . .
C20 C 0.66569(18) 0.22793(11) 0.80500(10) 0.0187(4) Uani 1 1 d . . . . .
C21 C 0.7312(2) 0.21859(13) 0.86027(11) 0.0279(5) Uani 1 1 d . . . . .
H21 H 0.806250 0.242929 0.865064 0.033 Uiso 1 1 calc R U . . .
C22 C 0.6884(3) 0.17442(14) 0.90826(12) 0.0370(6) Uani 1 1 d . . . . .
H22 H 0.734362 0.168239 0.945658 0.044 Uiso 1 1 calc R U . . .
C23 C 0.5786(3) 0.13904(14) 0.90196(12) 0.0373(6) Uani 1 1 d . . . . .
H23 H 0.549243 0.108338 0.934822 0.045 Uiso 1 1 calc R U . . .
C24 C 0.5121(2) 0.14872(13) 0.84766(12) 0.0323(5) Uani 1 1 d . . . . .
H24 H 0.436242 0.125151 0.843350 0.039 Uiso 1 1 calc R U . . .
C25 C 0.55569(19) 0.19276(12) 0.79932(11) 0.0243(5) Uani 1 1 d . . . . .
H25 H 0.509626 0.198850 0.761950 0.029 Uiso 1 1 calc R U . . .
Br Br 0.65636(2) 0.14270(2) 0.61388(2) 0.02362(7) Uani 1 1 d . . . . .

loop_
_atom_site_aniso_label
_atom_site_aniso_U_11
_atom_site_aniso_U_22
_atom_site_aniso_U_33
_atom_site_aniso_U_23
_atom_site_aniso_U_13
_atom_site_aniso_U_12
P 0.0161(2) 0.0131(2) 0.0164(3) 0.0003(2) 0.00075(19) -0.00041(19)
C1 0.0172(10) 0.0153(9) 0.0175(10) -0.0041(8) 0.0004(8) -0.0011(7)
C2 0.0216(11) 0.0176(9) 0.0264(11) -0.0009(9) 0.0015(9) 0.0015(8)
C3 0.0202(11) 0.0232(11) 0.0359(13) -0.0068(10) 0.0064(10) 0.0021(9)
C4 0.0212(11) 0.0301(12) 0.0244(12) -0.0070(10) 0.0071(9) -0.0074(9)
C5 0.0265(12) 0.0259(11) 0.0202(11) 0.0035(9) -0.0003(9) -0.0061(9)
C6 0.0199(11) 0.0204(10) 0.0229(11) 0.0017(9) 0.0008(9) 0.0031(8)
C7 0.0165(9) 0.0181(10) 0.0165(10) 0.0021(8) 0.0015(8) -0.0002(7)
C8 0.0231(11) 0.0216(10) 0.0218(11) -0.0038(9) -0.0003(9) 0.0030(9)
C9 0.0274(12) 0.0254(11) 0.0215(12) -0.0041(10) -0.0010(9) -0.0024(9)
C10 0.0220(12) 0.0450(14) 0.0266(13) -0.0032(11) -0.0064(10) 0.0058(10)
C11 0.0356(15) 0.0556(17) 0.0388(15) -0.0168(14) -0.0116(12) 0.0279(13)
C12 0.0322(13) 0.0361(13) 0.0286(13) -0.0132(11) -0.0078(10) 0.0152(11)
C13 0.0171(10) 0.0167(9) 0.0167(10) -0.0006(8) 0.0005(8) 0.0008(8)
C14 0.0191(10) 0.0192(10) 0.0247(11) -0.0001(9) 0.0020(9) -0.0021(8)
C15 0.0304(12) 0.0180(10) 0.0333(13) -0.0030(10) -0.0003(10) -0.0058(9)
C16 0.0293(12) 0.0231(11) 0.0246(12) -0.0093(10) -0.0034(9) 0.0040(9)
C17 0.0216(11) 0.0331(12) 0.0207(11) -0.0055(10) 0.0032(9) -0.0010(9)
C18 0.0211(11) 0.0252(11) 0.0225(11) -0.0016(9) 0.0027(9) -0.0063(9)
N1 0.0253(10) 0.0131(8) 0.0191(9) 0.0004(7) -0.0021(7) -0.0017(7)
C19 0.0189(11) 0.0225(11) 0.0266(12) 0.0048(10) -0.0033(9) 0.0000(8)
C20 0.0221(11) 0.0140(9) 0.0200(10) -0.0027(8) -0.0011(8) 0.0063(8)
C21 0.0313(13) 0.0263(12) 0.0260(12) -0.0034(10) -0.0057(10) 0.0044(10)
C22 0.0525(17) 0.0372(14) 0.0211(12) 0.0023(11) -0.0053(11) 0.0123(12)
C23 0.0563(17) 0.0281(13) 0.0276(13) 0.0063(11) 0.0152(12) 0.0080(12)
C24 0.0335(13) 0.0265(12) 0.0371(14) 0.0018(11) 0.0093(11) -0.0020(10)
C25 0.0232(11) 0.0240(11) 0.0256(12) 0.0022(10) 0.0020(9) 0.0031(9)
Br 0.03005(12) 0.01934(10) 0.02145(11) -0.00270(9) -0.00211(9) 0.00045(9)

loop_
_atom_type_symbol
_atom_type_description
_atom_type_scat_dispersion_real
_atom_type_scat_dispersion_imag
_atom_type_scat_source
C C 0.0033 0.0016 'International Tables Vol C Tables 4.2.6.8 and 6.1.1.4'
H H 0.0000 0.0000 'International Tables Vol C Tables 4.2.6.8 and 6.1.1.4'
N N 0.0061 0.0033 'International Tables Vol C Tables 4.2.6.8 and 6.1.1.4'
P P 0.1023 0.0942 'International Tables Vol C Tables 4.2.6.8 and 6.1.1.4'
Br Br -0.2901 2.4595 'International Tables Vol C Tables 4.2.6.8 and 6.1.1.4'

loop_
_geom_angle_atom_site_label_1
_geom_angle_atom_site_label_2
_geom_angle_atom_site_label_3
_geom_angle
_geom_angle_site_symmetry_1
_geom_angle_site_symmetry_3
_geom_angle_publ_flag
N1 P C13 107.21(10) . . ?
N1 P C7 108.06(9) . . ?
C13 P C7 109.77(9) . . ?
N1 P C1 113.92(9) . . ?
C13 P C1 111.42(9) . . ?
C7 P C1 106.38(9) . . ?
C6 C1 C2 119.69(19) . . ?
C6 C1 P 120.72(15) . . ?
C2 C1 P 119.46(16) . . ?
C3 C2 C1 120.0(2) . . ?
C3 C2 H2 120.0 . . ?
C1 C2 H2 120.0 . . ?
C4 C3 C2 120.2(2) . . ?
C4 C3 H3 119.9 . . ?
C2 C3 H3 119.9 . . ?
C3 C4 C5 120.0(2) . . ?
C3 C4 H4 120.0 . . ?
C5 C4 H4 120.0 . . ?
C4 C5 C6 120.8(2) . . ?
C4 C5 H5 119.6 . . ?
C6 C5 H5 119.6 . . ?
C5 C6 C1 119.39(19) . . ?
C5 C6 H6 120.3 . . ?
C1 C6 H6 120.3 . . ?
C12 C7 C8 120.00(19) . . ?
C12 C7 P 120.80(16) . . ?
C8 C7 P 119.14(15) . . ?
C9 C8 C7 119.7(2) . . ?
C9 C8 H8 120.1 . . ?
C7 C8 H8 120.1 . . ?
C10 C9 C8 120.2(2) . . ?
C10 C9 H9 119.9 . . ?
C8 C9 H9 119.9 . . ?
C11 C10 C9 120.1(2) . . ?
C11 C10 H10 119.9 . . ?
C9 C10 H10 119.9 . . ?
C10 C11 C12 120.7(2) . . ?
C10 C11 H11 119.7 . . ?
C12 C11 H11 119.7 . . ?
C7 C12 C11 119.3(2) . . ?
C7 C12 H12 120.4 . . ?
C11 C12 H12 120.4 . . ?
C14 C13 C18 119.86(19) . . ?
C14 C13 P 121.89(16) . . ?
C18 C13 P 118.16(15) . . ?
C15 C14 C13 119.3(2) . . ?
C15 C14 H14 120.4 . . ?
C13 C14 H14 120.4 . . ?
C16 C15 C14 120.8(2) . . ?
C16 C15 H15 119.6 . . ?
C14 C15 H15 119.6 . . ?
C15 C16 C17 119.8(2) . . ?
C15 C16 H16 120.1 . . ?
C17 C16 H16 120.1 . . ?
C18 C17 C16 120.3(2) . . ?
C18 C17 H17 119.9 . . ?
C16 C17 H17 119.9 . . ?
C17 C18 C13 119.9(2) . . ?
C17 C18 H18 120.0 . . ?
C13 C18 H18 120.0 . . ?
C19 N1 P 121.80(14) . . ?
C19 N1 H1 113.0(17) . . ?
P N1 H1 112.7(17) . . ?
N1 C19 C20 113.31(17) . . ?
N1 C19 H19A 108.9 . . ?
C20 C19 H19A 108.9 . . ?
N1 C19 H19B 108.9 . . ?
C20 C19 H19B 108.9 . . ?
H19A C19 H19B 107.7 . . ?
C25 C20 C21 118.7(2) . . ?
C25 C20 C19 123.25(19) . . ?
C21 C20 C19 117.98(19) . . ?
C22 C21 C20 120.8(2) . . ?
C22 C21 H21 119.6 . . ?
C20 C21 H21 119.6 . . ?
C21 C22 C23 120.1(2) . . ?
C21 C22 H22 120.0 . . ?
C23 C22 H22 120.0 . . ?
C24 C23 C22 119.6(2) . . ?
C24 C23 H23 120.2 . . ?
C22 C23 H23 120.2 . . ?
C23 C24 C25 120.2(2) . . ?
C23 C24 H24 119.9 . . ?
C25 C24 H24 119.9 . . ?
C20 C25 C24 120.7(2) . . ?
C20 C25 H25 119.7 . . ?
C24 C25 H25 119.7 . . ?

loop_
_geom_bond_atom_site_label_1
_geom_bond_atom_site_label_2
_geom_bond_distance
_geom_bond_site_symmetry_2
_geom_bond_publ_flag
P N1 1.6275(17) . ?
P C13 1.782(2) . ?
P C7 1.792(2) . ?
P C1 1.796(2) . ?
C1 C6 1.396(3) . ?
C1 C2 1.397(3) . ?
C2 C3 1.386(3) . ?
C2 H2 0.9500 . ?
C3 C4 1.381(3) . ?
C3 H3 0.9500 . ?
C4 C5 1.382(3) . ?
C4 H4 0.9500 . ?
C5 C6 1.387(3) . ?
C5 H5 0.9500 . ?
C6 H6 0.9500 . ?
C7 C12 1.388(3) . ?
C7 C8 1.395(3) . ?
C8 C9 1.382(3) . ?
C8 H8 0.9500 . ?
C9 C10 1.381(3) . ?
C9 H9 0.9500 . ?
C10 C11 1.371(3) . ?
C10 H10 0.9500 . ?
C11 C12 1.390(3) . ?
C11 H11 0.9500 . ?
C12 H12 0.9500 . ?
C13 C14 1.392(3) . ?
C13 C18 1.400(3) . ?
C14 C15 1.389(3) . ?
C14 H14 0.9500 . ?
C15 C16 1.378(3) . ?
C15 H15 0.9500 . ?
C16 C17 1.388(3) . ?
C16 H16 0.9500 . ?
C17 C18 1.379(3) . ?
C17 H17 0.9500 . ?
C18 H18 0.9500 . ?
N1 C19 1.471(3) . ?
N1 H1 0.82(2) . ?
C19 C20 1.507(3) . ?
C19 H19A 0.9900 . ?
C19 H19B 0.9900 . ?
C20 C25 1.385(3) . ?
C20 C21 1.390(3) . ?
C21 C22 1.380(3) . ?
C21 H21 0.9500 . ?
C22 C23 1.387(4) . ?
C22 H22 0.9500 . ?
C23 C24 1.380(4) . ?
C23 H23 0.9500 . ?
C24 C25 1.387(3) . ?
C24 H24 0.9500 . ?
C25 H25 0.9500 . ?

loop_
_geom_hbond_atom_site_label_D
_geom_hbond_atom_site_label_H
_geom_hbond_atom_site_label_A
_geom_hbond_distance_DH
_geom_hbond_distance_HA
_geom_hbond_distance_DA
_geom_hbond_angle_DHA
_geom_hbond_site_symmetry_A
_geom_hbond_publ_flag
N1 H1 Br 0.82(2) 2.44(3) 3.2371(19) 165(2) . yes

loop_
_geom_torsion_atom_site_label_1
_geom_torsion_atom_site_label_2
_geom_torsion_atom_site_label_3
_geom_torsion_atom_site_label_4
_geom_torsion
_geom_torsion_site_symmetry_1
_geom_torsion_site_symmetry_2
_geom_torsion_site_symmetry_3
_geom_torsion_site_symmetry_4
_geom_torsion_publ_flag
N1 P C1 C6 168.62(16) . . . . ?
C13 P C1 C6 -69.94(18) . . . . ?
C7 P C1 C6 49.67(18) . . . . ?
N1 P C1 C2 -7.3(2) . . . . ?
C13 P C1 C2 114.18(17) . . . . ?
C7 P C1 C2 -126.21(17) . . . . ?
C6 C1 C2 C3 0.4(3) . . . . ?
P C1 C2 C3 176.35(17) . . . . ?
C1 C2 C3 C4 -1.2(3) . . . . ?
C2 C3 C4 C5 1.3(3) . . . . ?
C3 C4 C5 C6 -0.6(3) . . . . ?
C4 C5 C6 C1 -0.2(3) . . . . ?
C2 C1 C6 C5 0.3(3) . . . . ?
P C1 C6 C5 -175.59(16) . . . . ?
N1 P C7 C12 118.21(19) . . . . ?
C13 P C7 C12 1.6(2) . . . . ?
C1 P C7 C12 -119.08(19) . . . . ?
N1 P C7 C8 -64.47(19) . . . . ?
C13 P C7 C8 178.92(16) . . . . ?
C1 P C7 C8 58.24(18) . . . . ?
C12 C7 C8 C9 -0.6(3) . . . . ?
P C7 C8 C9 -177.95(17) . . . . ?
C7 C8 C9 C10 0.7(3) . . . . ?
C8 C9 C10 C11 -0.6(4) . . . . ?
C9 C10 C11 C12 0.4(4) . . . . ?
C8 C7 C12 C11 0.4(4) . . . . ?
P C7 C12 C11 177.7(2) . . . . ?
C10 C11 C12 C7 -0.3(4) . . . . ?
N1 P C13 C14 136.05(17) . . . . ?
C7 P C13 C14 -106.80(18) . . . . ?
C1 P C13 C14 10.8(2) . . . . ?
N1 P C13 C18 -47.56(18) . . . . ?
C7 P C13 C18 69.59(18) . . . . ?
C1 P C13 C18 -172.83(16) . . . . ?
C18 C13 C14 C15 -0.6(3) . . . . ?
P C13 C14 C15 175.74(16) . . . . ?
C13 C14 C15 C16 -1.4(3) . . . . ?
C14 C15 C16 C17 2.1(3) . . . . ?
C15 C16 C17 C18 -0.9(3) . . . . ?
C16 C17 C18 C13 -1.0(3) . . . . ?
C14 C13 C18 C17 1.8(3) . . . . ?
P C13 C18 C17 -174.70(17) . . . . ?
C13 P N1 C19 -49.33(18) . . . . ?
C7 P N1 C19 -167.59(16) . . . . ?
C1 P N1 C19 74.42(19) . . . . ?
P N1 C19 C20 141.26(15) . . . . ?
N1 C19 C20 C25 13.1(3) . . . . ?
N1 C19 C20 C21 -170.68(18) . . . . ?
C25 C20 C21 C22 0.9(3) . . . . ?
C19 C20 C21 C22 -175.6(2) . . . . ?
C20 C21 C22 C23 -0.4(4) . . . . ?
C21 C22 C23 C24 -0.4(4) . . . . ?
C22 C23 C24 C25 0.9(4) . . . . ?
C21 C20 C25 C24 -0.4(3) . . . . ?
C19 C20 C25 C24 175.8(2) . . . . ?
C23 C24 C25 C20 -0.5(3) . . . . ?
